data_7117982
loop_
_publ_author_name
'Amberle R. Browne'
'Nihal Deligonul'
'Bryce L. Anderson'
'Matthias Zeller'
'Allen D. Hunter'
'Thomas G. Gray'

_publ_section_title
;
 Cyclometalated (boroxinato)gold(III) complexes from arrested
 transmetalation
;
_journal_name_full Chem.Commun.
_journal_page_first 15800
_journal_paper_doi 10.1039/C5cc05200A
_journal_volume 51
_journal_year 2015
_chemical_formula_moiety '2(C32 H28 Au B2 Fe2 N O3), C7 H8'
_chemical_formula_sum 'C71 H64 Au2 B4 Fe4 N2 O6'
_chemical_formula_weight 1701.82
_chemical_name_systematic
;
 ?
;
_space_group_crystal_system monoclinic
_space_group_IT_number 14
_space_group_name_Hall '-P 2ybc'
_space_group_name_H-M_alt 'P 1 21/c 1'
_symmetry_space_group_name_Hall '-P 2ybc'
_symmetry_space_group_name_H-M 'P 1 21/c 1'
_atom_sites_solution_hydrogens geom
_atom_sites_solution_primary direct
_atom_sites_solution_secondary difmap
_audit_creation_method SHELXL-2013
_audit_update_record
;
2015-06-23 deposited with the CCDC.
2015-09-08 downloaded from the CCDC.
;
_cell_angle_alpha 90
_cell_angle_beta 118.2832(11)
_cell_angle_gamma 90
_cell_formula_units_Z 2
_cell_length_a 20.8526(9)
_cell_length_b 7.7561(2)
_cell_length_c 21.4691(9)
_cell_measurement_reflns_used 7400
_cell_measurement_temperature 100(2)
_cell_measurement_theta_max 30.4402
_cell_measurement_theta_min 2.8528
_cell_volume 3057.8(2)
_computing_cell_refinement 'SAINT V8.34A (Bruker, 2014)'
_computing_data_collection 'Apex2 v2014.1-1 (Bruker, 2014)'
_computing_data_reduction 'SAINT V8.34A (Bruker, 2014)'
_computing_structure_refinement
;  
SHELXL-2013 (Sheldrick, 2013), 
SHELXLE Rev645 (H\"ubschle et al., 2011)
;
_computing_structure_solution 'SHELXS-97 (Sheldrick, 2008)'
_diffrn_ambient_temperature 100(2)
_diffrn_measured_fraction_theta_full 0.986
_diffrn_measured_fraction_theta_max 0.969
_diffrn_measurement_device_type 'Bruker AXS D8 Quest CMOS diffractometer'
_diffrn_measurement_method 'omega and phi scans'
_diffrn_radiation_monochromator 'laterally graded multilayer (Goebel) mirror'
_diffrn_radiation_type MoK\a
_diffrn_radiation_wavelength 0.71073
_diffrn_reflns_av_R_equivalents 0.0352
_diffrn_reflns_av_unetI/netI 0.0527
_diffrn_reflns_laue_measured_fraction_full 0.986
_diffrn_reflns_laue_measured_fraction_max 0.969
_diffrn_reflns_limit_h_max 20
_diffrn_reflns_limit_h_min -29
_diffrn_reflns_limit_k_max 8
_diffrn_reflns_limit_k_min -10
_diffrn_reflns_limit_l_max 30
_diffrn_reflns_limit_l_min -30
_diffrn_reflns_number 18808
_diffrn_reflns_point_group_measured_fraction_full 0.986
_diffrn_reflns_point_group_measured_fraction_max 0.969
_diffrn_reflns_theta_full 25.242
_diffrn_reflns_theta_max 30.482
_diffrn_reflns_theta_min 2.218
_diffrn_source 'I-mu-S microsource X-ray tube'
_exptl_absorpt_coefficient_mu 5.761
_exptl_absorpt_correction_T_max 0.7461
_exptl_absorpt_correction_T_min 0.6186
_exptl_absorpt_correction_type multi-scan
_exptl_absorpt_process_details 'Apex2 v2014.1-1 (Bruker, 2014)'
_exptl_crystal_colour yellow
_exptl_crystal_density_diffrn 1.848
_exptl_crystal_description plate
_exptl_crystal_F_000 1668
_exptl_crystal_size_max 0.300
_exptl_crystal_size_mid 0.050
_exptl_crystal_size_min 0.017
_refine_diff_density_max 3.005
_refine_diff_density_min -0.762
_refine_diff_density_rms 0.168
_refine_ls_extinction_coef .
_refine_ls_extinction_method none
_refine_ls_goodness_of_fit_ref 1.021
_refine_ls_hydrogen_treatment constr
_refine_ls_matrix_type full
_refine_ls_number_parameters 423
_refine_ls_number_reflns 9021
_refine_ls_number_restraints 45
_refine_ls_restrained_S_all 1.019
_refine_ls_R_factor_all 0.0511
_refine_ls_R_factor_gt 0.0331
_refine_ls_shift/su_max 0.003
_refine_ls_shift/su_mean 0.000
_refine_ls_structure_factor_coef Fsqd
_refine_ls_weighting_details 'w=1/[\s^2^(Fo^2^)+(0.0322P)^2^] where P=(Fo^2^+2Fc^2^)/3'
_refine_ls_weighting_scheme calc
_refine_ls_wR_factor_gt 0.0672
_refine_ls_wR_factor_ref 0.0735
_reflns_Friedel_coverage 0.000
_reflns_friedel_fraction_full .
_reflns_friedel_fraction_max .
_reflns_number_gt 7118
_reflns_number_total 9021
_reflns_threshold_expression 'I > 2\s(I)'
_cod_data_source_file c5cc05200a2.cif
_cod_data_source_block Quest14mz023_0m
_cod_database_code 7117982
_shelx_space_group_comment
;
The symmetry employed for this shelxl refinement is uniquely defined
by the following loop, which should always be used as a source of
symmetry information in preference to the above space-group names.
They are only intended as comments.
;
_shelx_estimated_absorpt_t_min 0.277
_shelx_estimated_absorpt_t_max 0.908
_shelxl_version_number 2013-4

loop_
_space_group_symop_operation_xyz
'x, y, z'
'-x, y+1/2, -z+1/2'
'-x, -y, -z'
'x, -y-1/2, z-1/2'

loop_
_atom_site_label
_atom_site_type_symbol
_atom_site_fract_x
_atom_site_fract_y
_atom_site_fract_z
_atom_site_U_iso_or_equiv
_atom_site_adp_type
_atom_site_occupancy
_atom_site_site_symmetry_order
_atom_site_calc_flag
_atom_site_refinement_flags_posn
_atom_site_refinement_flags_adp
_atom_site_refinement_flags_occupancy
_atom_site_disorder_assembly
_atom_site_disorder_group
C1 C 0.4596(2) 0.8863(5) 0.3750(2) 0.0193(8) Uani 1 1 d . . . . .
H1 H 0.4962 0.8669 0.3614 0.023 Uiso 1 1 calc R U . . .
C2 C 0.3965(2) 0.9713(4) 0.3295(2) 0.0195(8) Uani 1 1 d . . . . .
H2 H 0.3894 1.0099 0.2847 0.023 Uiso 1 1 calc R U . . .
C3 C 0.3439(2) 0.9994(5) 0.3501(2) 0.0210(8) Uani 1 1 d . . . . .
H3 H 0.3003 1.0583 0.3194 0.025 Uiso 1 1 calc R U . . .
C4 C 0.3548(2) 0.9414(4) 0.4155(2) 0.0179(8) Uani 1 1 d . . . . .
H4 H 0.3188 0.9605 0.4299 0.022 Uiso 1 1 calc R U . . .
C5 C 0.4189(2) 0.8553(4) 0.4600(2) 0.0161(7) Uani 1 1 d . . . . .
C6 C 0.4381(2) 0.7791(4) 0.5289(2) 0.0153(7) Uani 1 1 d . . . . .
C7 C 0.3950(2) 0.7864(5) 0.5624(2) 0.0189(7) Uani 1 1 d . . . . .
H7 H 0.3510 0.8511 0.5422 0.023 Uiso 1 1 calc R U . . .
C8 C 0.4167(2) 0.6983(5) 0.6257(2) 0.0194(8) Uani 1 1 d . . . . .
H8 H 0.3870 0.7027 0.6482 0.023 Uiso 1 1 calc R U . . .
C9 C 0.4815(2) 0.6031(5) 0.6567(2) 0.0176(7) Uani 1 1 d . . . . .
C10 C 0.5258(2) 0.6029(4) 0.62437(19) 0.0166(7) Uani 1 1 d . . . . .
H10 H 0.5708 0.5425 0.6458 0.020 Uiso 1 1 calc R U . . .
C11 C 0.50486(19) 0.6897(4) 0.56135(19) 0.0140(7) Uani 1 1 d . . . . .
C12 C 0.5004(2) 0.4962(5) 0.7215(2) 0.0240(9) Uani 1 1 d . . . . .
H12A H 0.4624 0.4098 0.7109 0.036 Uiso 1 1 calc R U . . .
H12B H 0.5042 0.5710 0.7598 0.036 Uiso 1 1 calc R U . . .
H12C H 0.5472 0.4383 0.7360 0.036 Uiso 1 1 calc R U . . .
C13 C 0.6985(2) 0.6599(4) 0.4016(2) 0.0177(8) Uani 1 1 d . . . . .
C14 C 0.6738(2) 0.7702(5) 0.3411(2) 0.0213(8) Uani 1 1 d . . . . .
H14 H 0.6330 0.8552 0.3256 0.026 Uiso 1 1 calc R U . . .
C15 C 0.7173(2) 0.7422(5) 0.3071(2) 0.0245(9) Uani 1 1 d . . . . .
H15 H 0.7120 0.8020 0.2637 0.029 Uiso 1 1 calc R U . . .
C16 C 0.7698(2) 0.6135(5) 0.3465(2) 0.0253(9) Uani 1 1 d . . . . .
H16 H 0.8082 0.5675 0.3356 0.030 Uiso 1 1 calc R U . . .
C17 C 0.7589(2) 0.5641(5) 0.4044(2) 0.0216(8) Uani 1 1 d . . . . .
H17 H 0.7886 0.4773 0.4413 0.026 Uiso 1 1 calc R U . . .
C18 C 0.7869(2) 1.0727(5) 0.4379(3) 0.0310(10) Uani 1 1 d . . . . .
H18 H 0.7452 1.1553 0.4215 0.037 Uiso 1 1 calc R U . . .
C19 C 0.8303(2) 1.0407(5) 0.4039(2) 0.0259(9) Uani 1 1 d . . . . .
H19 H 0.8249 1.0975 0.3599 0.031 Uiso 1 1 calc R U . . .
C20 C 0.8834(2) 0.9156(5) 0.4450(2) 0.0246(9) Uani 1 1 d . . . . .
H20 H 0.9215 0.8671 0.4342 0.030 Uiso 1 1 calc R U . . .
C21 C 0.8720(2) 0.8687(5) 0.5023(2) 0.0285(9) Uani 1 1 d . . . . .
H21 H 0.9007 0.7810 0.5392 0.034 Uiso 1 1 calc R U . . .
C22 C 0.8127(2) 0.9652(5) 0.4986(2) 0.0288(10) Uani 1 1 d . . . . .
H22 H 0.7925 0.9584 0.5324 0.035 Uiso 1 1 calc R U . . .
C23 C 0.7530(2) 0.3889(4) 0.6293(2) 0.0174(7) Uani 1 1 d . . . . .
C24 C 0.8085(2) 0.2919(4) 0.6225(2) 0.0194(8) Uani 1 1 d . . . . .
H24 H 0.8176 0.2946 0.5807 0.023 Uiso 1 1 calc R U . . .
C25 C 0.8481(2) 0.1919(5) 0.6847(2) 0.0255(9) Uani 1 1 d . . . . .
H25 H 0.8897 0.1129 0.6942 0.031 Uiso 1 1 calc R U . . .
C26 C 0.8192(2) 0.2261(5) 0.7315(2) 0.0254(9) Uani 1 1 d . . . . .
H26 H 0.8364 0.1753 0.7796 0.030 Uiso 1 1 calc R U . . .
C27 C 0.7613(2) 0.3458(5) 0.6973(2) 0.0203(8) Uani 1 1 d . . . . .
H27 H 0.7315 0.3949 0.7183 0.024 Uiso 1 1 calc R U . . .
C28 C 0.8674(2) 0.7119(5) 0.7073(3) 0.0294(10) Uani 1 1 d . . . . .
H28 H 0.8285 0.7964 0.6779 0.035 Uiso 1 1 calc R U . . .
C29 C 0.9156(3) 0.6266(5) 0.6876(2) 0.0315(10) Uani 1 1 d . . . . .
H29 H 0.9163 0.6408 0.6417 0.038 Uiso 1 1 calc R U . . .
C30 C 0.9619(2) 0.5178(5) 0.7439(3) 0.0307(10) Uani 1 1 d . . . . .
H30 H 1.0011 0.4422 0.7447 0.037 Uiso 1 1 calc R U . . .
C31 C 0.9432(2) 0.5354(5) 0.7992(2) 0.0309(10) Uani 1 1 d . . . . .
H31 H 0.9666 0.4738 0.8456 0.037 Uiso 1 1 calc R U . . .
C32 C 0.8846(2) 0.6540(5) 0.7763(2) 0.0302(10) Uani 1 1 d . . . . .
H32 H 0.8595 0.6903 0.8039 0.036 Uiso 1 1 calc R U . . .
C33 C 1.0321(4) -0.0846(8) 1.0296(3) 0.033(2) Uani 0.5 1 d G U P A -1
H33 H 1.0520 -0.1243 1.0770 0.040 Uiso 0.5 1 calc R U P A -1
C34 C 0.9828(3) 0.0513(8) 1.0066(2) 0.0280(18) Uani 0.5 1 d G U P A -1
C35 C 0.9537(3) 0.1094(6) 0.9373(3) 0.030(2) Uani 0.5 1 d G U P A -1
H35 H 0.9200 0.2022 0.9215 0.036 Uiso 0.5 1 calc R U P A -1
C36 C 0.9741(3) 0.0317(8) 0.8909(2) 0.0304(18) Uani 0.5 1 d G U P A -1
H36 H 0.9542 0.0714 0.8435 0.036 Uiso 0.5 1 calc R U P A -1
C37 C 1.0234(3) -0.1042(8) 0.9140(3) 0.027(2) Uani 0.5 1 d G U P A -1
H37 H 1.0373 -0.1573 0.8823 0.033 Uiso 0.5 1 calc R U P A -1
C38 C 1.0525(3) -0.1623(7) 0.9833(4) 0.041(2) Uani 0.5 1 d G U P A -1
H38 H 1.0862 -0.2551 0.9991 0.049 Uiso 0.5 1 calc R U P A -1
C39 C 0.9581(6) 0.1315(15) 1.0548(6) 0.037(3) Uani 0.5 1 d . U P A -1
H39A H 0.9516 0.2558 1.0458 0.056 Uiso 0.5 1 calc R U P A -1
H39B H 0.9948 0.1115 1.1041 0.056 Uiso 0.5 1 calc R U P A -1
H39C H 0.9117 0.0799 1.0463 0.056 Uiso 0.5 1 calc R U P A -1
B1 B 0.6700(2) 0.6533(5) 0.4571(2) 0.0179(9) Uani 1 1 d . . . . .
B2 B 0.6985(2) 0.5176(5) 0.5730(2) 0.0185(9) Uani 1 1 d . . . . .
N1 N 0.47002(17) 0.8305(3) 0.43834(16) 0.0147(6) Uani 1 1 d . . . . .
O1 O 0.60926(15) 0.7383(3) 0.44523(14) 0.0181(5) Uani 1 1 d . . . . .
O2 O 0.71110(14) 0.5543(3) 0.51688(14) 0.0178(5) Uani 1 1 d . . . . .
O3 O 0.64322(14) 0.5761(3) 0.58268(13) 0.0179(5) Uani 1 1 d . . . . .
Fe2 Fe 0.78043(3) 0.82088(6) 0.40913(3) 0.01571(11) Uani 1 1 d . . . . .
Fe3 Fe 0.85592(3) 0.44961(6) 0.70823(3) 0.01702(11) Uani 1 1 d . . . . .
Au1 Au 0.56076(2) 0.70406(2) 0.50761(2) 0.01384(4) Uani 1 1 d . . . . .

loop_
_atom_site_aniso_label
_atom_site_aniso_U_11
_atom_site_aniso_U_22
_atom_site_aniso_U_33
_atom_site_aniso_U_23
_atom_site_aniso_U_13
_atom_site_aniso_U_12
C1 0.021(2) 0.0186(18) 0.019(2) -0.0005(15) 0.0097(17) -0.0021(15)
C2 0.022(2) 0.0162(17) 0.0171(19) 0.0016(14) 0.0064(17) -0.0004(15)
C3 0.0184(19) 0.0165(17) 0.021(2) 0.0000(15) 0.0030(17) -0.0009(15)
C4 0.0130(18) 0.0187(17) 0.024(2) -0.0032(15) 0.0099(16) -0.0030(14)
C5 0.0152(18) 0.0134(16) 0.0188(19) -0.0077(14) 0.0073(16) -0.0057(14)
C6 0.0138(17) 0.0135(16) 0.0184(18) -0.0037(14) 0.0076(15) -0.0049(14)
C7 0.0145(18) 0.0226(18) 0.021(2) -0.0034(16) 0.0099(16) -0.0009(15)
C8 0.0171(18) 0.0240(18) 0.0211(19) -0.0053(16) 0.0123(16) -0.0049(16)
C9 0.0179(19) 0.0183(17) 0.0146(18) -0.0038(14) 0.0061(15) -0.0064(14)
C10 0.0168(18) 0.0163(17) 0.0161(18) -0.0042(14) 0.0075(16) -0.0038(14)
C11 0.0127(16) 0.0137(16) 0.0149(17) -0.0038(13) 0.0061(14) -0.0032(13)
C12 0.024(2) 0.029(2) 0.018(2) -0.0001(16) 0.0093(18) -0.0068(17)
C13 0.0157(18) 0.0195(17) 0.0177(19) -0.0034(14) 0.0077(16) -0.0037(14)
C14 0.0168(19) 0.0255(19) 0.019(2) 0.0016(16) 0.0067(16) -0.0032(15)
C15 0.030(2) 0.028(2) 0.020(2) -0.0043(16) 0.0150(19) -0.0076(17)
C16 0.031(2) 0.0232(19) 0.031(2) -0.0087(18) 0.022(2) -0.0060(17)
C17 0.026(2) 0.0161(17) 0.025(2) -0.0019(15) 0.0147(19) 0.0014(15)
C18 0.030(2) 0.0151(18) 0.054(3) -0.0080(19) 0.024(2) -0.0035(17)
C19 0.030(2) 0.0205(19) 0.030(2) -0.0009(17) 0.016(2) -0.0095(17)
C20 0.0148(19) 0.032(2) 0.028(2) -0.0047(18) 0.0115(18) -0.0044(16)
C21 0.029(2) 0.030(2) 0.023(2) -0.0024(18) 0.0089(19) -0.0068(19)
C22 0.034(2) 0.029(2) 0.030(2) -0.0173(19) 0.020(2) -0.0173(19)
C23 0.0159(18) 0.0141(16) 0.020(2) -0.0030(15) 0.0068(16) -0.0057(14)
C24 0.0155(18) 0.0141(17) 0.026(2) -0.0064(16) 0.0075(16) -0.0053(15)
C25 0.020(2) 0.0144(18) 0.035(2) -0.0044(17) 0.0076(18) 0.0012(15)
C26 0.025(2) 0.0184(19) 0.023(2) 0.0052(16) 0.0039(18) -0.0030(16)
C27 0.019(2) 0.0222(18) 0.020(2) 0.0004(15) 0.0087(17) -0.0047(15)
C28 0.027(2) 0.0125(18) 0.042(3) -0.0010(18) 0.011(2) -0.0075(17)
C29 0.038(3) 0.029(2) 0.032(3) -0.0029(19) 0.020(2) -0.015(2)
C30 0.018(2) 0.024(2) 0.044(3) -0.0045(19) 0.009(2) -0.0038(16)
C31 0.026(2) 0.028(2) 0.024(2) -0.0058(18) 0.0002(19) -0.0073(18)
C32 0.029(2) 0.031(2) 0.030(3) -0.0140(19) 0.013(2) -0.0098(18)
C33 0.017(4) 0.034(5) 0.033(5) 0.014(4) -0.001(4) 0.007(3)
C34 0.013(4) 0.028(4) 0.033(4) 0.003(3) 0.002(4) -0.005(3)
C35 0.024(5) 0.028(4) 0.029(4) 0.014(4) 0.006(4) 0.009(4)
C36 0.019(4) 0.031(4) 0.034(4) 0.007(3) 0.006(3) 0.009(3)
C37 0.019(4) 0.022(4) 0.038(5) -0.001(4) 0.012(4) -0.002(3)
C38 0.036(5) 0.037(5) 0.046(5) 0.012(4) 0.016(5) 0.009(4)
C39 0.029(6) 0.044(6) 0.034(6) -0.002(5) 0.011(5) -0.006(5)
B1 0.019(2) 0.0146(18) 0.021(2) -0.0010(16) 0.0107(19) -0.0038(16)
B2 0.017(2) 0.0160(19) 0.020(2) -0.0042(17) 0.0067(18) -0.0037(16)
N1 0.0134(15) 0.0118(14) 0.0161(16) -0.0021(11) 0.0048(13) -0.0006(11)
O1 0.0175(14) 0.0208(12) 0.0176(14) 0.0018(10) 0.0097(12) 0.0020(10)
O2 0.0128(13) 0.0220(13) 0.0190(14) 0.0016(11) 0.0079(11) 0.0011(10)
O3 0.0165(13) 0.0204(13) 0.0162(14) 0.0008(10) 0.0074(12) 0.0011(10)
Fe2 0.0156(3) 0.0145(2) 0.0195(3) -0.0009(2) 0.0104(2) -0.00002(19)
Fe3 0.0148(3) 0.0140(2) 0.0193(3) -0.0002(2) 0.0057(2) -0.0015(2)
Au1 0.01325(7) 0.01265(7) 0.01600(7) -0.00130(6) 0.00725(5) -0.00066(5)

loop_
_atom_type_symbol
_atom_type_description
_atom_type_scat_dispersion_real
_atom_type_scat_dispersion_imag
_atom_type_scat_source
C C 0.0033 0.0016 'International Tables Vol C Tables 4.2.6.8 and 6.1.1.4'
H H 0.0000 0.0000 'International Tables Vol C Tables 4.2.6.8 and 6.1.1.4'
B B 0.0013 0.0007 'International Tables Vol C Tables 4.2.6.8 and 6.1.1.4'
N N 0.0061 0.0033 'International Tables Vol C Tables 4.2.6.8 and 6.1.1.4'
O O 0.0106 0.0060 'International Tables Vol C Tables 4.2.6.8 and 6.1.1.4'
Fe Fe 0.3463 0.8444 'International Tables Vol C Tables 4.2.6.8 and 6.1.1.4'
Au Au -2.0133 8.8022 'International Tables Vol C Tables 4.2.6.8 and 6.1.1.4'

loop_
_geom_angle_atom_site_label_1
_geom_angle_atom_site_label_2
_geom_angle_atom_site_label_3
_geom_angle
_geom_angle_site_symmetry_1
_geom_angle_site_symmetry_3
N1 C1 C2 120.9(4) . .
N1 C1 H1 119.6 . .
C2 C1 H1 119.6 . .
C1 C2 C3 119.0(4) . .
C1 C2 H2 120.5 . .
C3 C2 H2 120.5 . .
C2 C3 C4 119.9(4) . .
C2 C3 H3 120.1 . .
C4 C3 H3 120.1 . .
C3 C4 C5 119.6(3) . .
C3 C4 H4 120.2 . .
C5 C4 H4 120.2 . .
N1 C5 C4 119.1(3) . .
N1 C5 C6 113.8(3) . .
C4 C5 C6 127.1(3) . .
C7 C6 C11 119.5(3) . .
C7 C6 C5 124.8(3) . .
C11 C6 C5 115.7(3) . .
C8 C7 C6 119.5(4) . .
C8 C7 H7 120.2 . .
C6 C7 H7 120.2 . .
C7 C8 C9 121.2(3) . .
C7 C8 H8 119.4 . .
C9 C8 H8 119.4 . .
C10 C9 C8 118.8(3) . .
C10 C9 C12 121.0(3) . .
C8 C9 C12 120.1(3) . .
C11 C10 C9 120.6(4) . .
C11 C10 H10 119.7 . .
C9 C10 H10 119.7 . .
C10 C11 C6 120.3(3) . .
C10 C11 Au1 126.3(3) . .
C6 C11 Au1 113.4(3) . .
C9 C12 H12A 109.5 . .
C9 C12 H12B 109.5 . .
H12A C12 H12B 109.5 . .
C9 C12 H12C 109.5 . .
H12A C12 H12C 109.5 . .
H12B C12 H12C 109.5 . .
C14 C13 C17 106.1(3) . .
C14 C13 B1 127.4(3) . .
C17 C13 B1 126.3(4) . .
C14 C13 Fe2 68.7(2) . .
C17 C13 Fe2 68.4(2) . .
B1 C13 Fe2 124.1(3) . .
C15 C14 C13 109.4(4) . .
C15 C14 Fe2 69.7(2) . .
C13 C14 Fe2 70.4(2) . .
C15 C14 H14 125.3 . .
C13 C14 H14 125.3 . .
Fe2 C14 H14 125.3 . .
C14 C15 C16 107.4(4) . .
C14 C15 Fe2 69.4(2) . .
C16 C15 Fe2 69.5(2) . .
C14 C15 H15 126.3 . .
C16 C15 H15 126.3 . .
Fe2 C15 H15 126.3 . .
C17 C16 C15 108.2(3) . .
C17 C16 Fe2 69.4(2) . .
C15 C16 Fe2 69.6(2) . .
C17 C16 H16 125.9 . .
C15 C16 H16 125.9 . .
Fe2 C16 H16 125.9 . .
C16 C17 C13 108.9(4) . .
C16 C17 Fe2 69.9(2) . .
C13 C17 Fe2 70.4(2) . .
C16 C17 H17 125.5 . .
C13 C17 H17 125.5 . .
Fe2 C17 H17 125.5 . .
C22 C18 C19 108.0(4) . .
C22 C18 Fe2 69.9(2) . .
C19 C18 Fe2 69.2(2) . .
C22 C18 H18 126.0 . .
C19 C18 H18 126.0 . .
Fe2 C18 H18 126.0 . .
C20 C19 C18 107.4(4) . .
C20 C19 Fe2 70.2(2) . .
C18 C19 Fe2 69.7(2) . .
C20 C19 H19 126.3 . .
C18 C19 H19 126.3 . .
Fe2 C19 H19 126.3 . .
C21 C20 C19 108.2(4) . .
C21 C20 Fe2 69.7(2) . .
C19 C20 Fe2 68.9(2) . .
C21 C20 H20 125.9 . .
C19 C20 H20 125.9 . .
Fe2 C20 H20 125.9 . .
C20 C21 C22 108.6(4) . .
C20 C21 Fe2 69.9(2) . .
C22 C21 Fe2 69.7(2) . .
C20 C21 H21 125.7 . .
C22 C21 H21 125.7 . .
Fe2 C21 H21 125.7 . .
C21 C22 C18 107.8(4) . .
C21 C22 Fe2 69.7(2) . .
C18 C22 Fe2 69.3(2) . .
C21 C22 H22 126.1 . .
C18 C22 H22 126.1 . .
Fe2 C22 H22 126.1 . .
C27 C23 C24 105.5(3) . .
C27 C23 B2 129.3(3) . .
C24 C23 B2 125.2(3) . .
C27 C23 Fe3 68.8(2) . .
C24 C23 Fe3 68.3(2) . .
B2 C23 Fe3 125.5(2) . .
C25 C24 C23 108.9(4) . .
C25 C24 Fe3 70.2(2) . .
C23 C24 Fe3 70.4(2) . .
C25 C24 H24 125.5 . .
C23 C24 H24 125.5 . .
Fe3 C24 H24 125.5 . .
C26 C25 C24 108.1(3) . .
C26 C25 Fe3 69.8(2) . .
C24 C25 Fe3 69.1(2) . .
C26 C25 H25 125.9 . .
C24 C25 H25 125.9 . .
Fe3 C25 H25 125.9 . .
C25 C26 C27 107.3(4) . .
C25 C26 Fe3 69.7(2) . .
C27 C26 Fe3 69.2(2) . .
C25 C26 H26 126.4 . .
C27 C26 H26 126.4 . .
Fe3 C26 H26 126.4 . .
C26 C27 C23 110.2(4) . .
C26 C27 Fe3 70.1(2) . .
C23 C27 Fe3 70.6(2) . .
C26 C27 H27 124.9 . .
C23 C27 H27 124.9 . .
Fe3 C27 H27 124.9 . .
C32 C28 C29 107.3(4) . .
C32 C28 Fe3 69.5(2) . .
C29 C28 Fe3 69.1(2) . .
C32 C28 H28 126.4 . .
C29 C28 H28 126.4 . .
Fe3 C28 H28 126.4 . .
C30 C29 C28 108.4(4) . .
C30 C29 Fe3 69.6(2) . .
C28 C29 Fe3 70.1(2) . .
C30 C29 H29 125.8 . .
C28 C29 H29 125.8 . .
Fe3 C29 H29 125.8 . .
C29 C30 C31 108.0(4) . .
C29 C30 Fe3 69.7(2) . .
C31 C30 Fe3 70.2(2) . .
C29 C30 H30 126.0 . .
C31 C30 H30 126.0 . .
Fe3 C30 H30 126.0 . .
C32 C31 C30 107.8(4) . .
C32 C31 Fe3 69.5(2) . .
C30 C31 Fe3 69.1(2) . .
C32 C31 H31 126.1 . .
C30 C31 H31 126.1 . .
Fe3 C31 H31 126.1 . .
C31 C32 C28 108.4(4) . .
C31 C32 Fe3 69.9(2) . .
C28 C32 Fe3 69.9(2) . .
C31 C32 H32 125.8 . .
C28 C32 H32 125.8 . .
Fe3 C32 H32 125.8 . .
C34 C33 C38 120.0 . .
C34 C33 H33 120.0 . .
C38 C33 H33 120.0 . .
C35 C34 C33 120.0 . .
C35 C34 C39 119.3(5) . .
C33 C34 C39 120.6(5) . .
C34 C35 C36 120.0 . .
C34 C35 H35 120.0 . .
C36 C35 H35 120.0 . .
C35 C36 C37 120.0 . .
C35 C36 H36 120.0 . .
C37 C36 H36 120.0 . .
C38 C37 C36 120.0 . .
C38 C37 H37 120.0 . .
C36 C37 H37 120.0 . .
C37 C38 C33 120.0 . .
C37 C38 H38 120.0 . .
C33 C38 H38 120.0 . .
C34 C39 H39A 109.5 . .
C34 C39 H39B 109.5 . .
H39A C39 H39B 109.5 . .
C34 C39 H39C 109.5 . .
H39A C39 H39C 109.5 . .
H39B C39 H39C 109.5 . .
O1 B1 O2 124.1(4) . .
O1 B1 C13 120.3(4) . .
O2 B1 C13 115.5(3) . .
O3 B2 O2 126.8(4) . .
O3 B2 C23 117.2(4) . .
O2 B2 C23 116.0(3) . .
C1 N1 C5 121.5(3) . .
C1 N1 Au1 123.2(3) . .
C5 N1 Au1 115.4(3) . .
B1 O1 Au1 121.9(2) . .
B2 O2 B1 129.2(3) . .
B2 O3 Au1 121.4(3) . .
C19 Fe2 C18 41.16(16) . .
C19 Fe2 C17 158.08(16) . .
C18 Fe2 C17 159.57(17) . .
C19 Fe2 C14 122.44(17) . .
C18 Fe2 C14 107.18(17) . .
C17 Fe2 C14 68.64(16) . .
C19 Fe2 C16 121.68(16) . .
C18 Fe2 C16 158.17(18) . .
C17 Fe2 C16 40.75(15) . .
C14 Fe2 C16 68.59(17) . .
C19 Fe2 C21 68.60(17) . .
C18 Fe2 C21 68.36(18) . .
C17 Fe2 C21 107.97(17) . .
C14 Fe2 C21 159.02(17) . .
C16 Fe2 C21 123.24(18) . .
C19 Fe2 C22 68.97(17) . .
C18 Fe2 C22 40.78(18) . .
C17 Fe2 C22 123.42(17) . .
C14 Fe2 C22 122.78(17) . .
C16 Fe2 C22 159.49(18) . .
C21 Fe2 C22 40.53(17) . .
C19 Fe2 C15 106.21(17) . .
C18 Fe2 C15 121.94(19) . .
C17 Fe2 C15 68.84(17) . .
C14 Fe2 C15 40.88(16) . .
C16 Fe2 C15 40.89(17) . .
C21 Fe2 C15 159.04(17) . .
C22 Fe2 C15 158.49(18) . .
C19 Fe2 C20 40.87(16) . .
C18 Fe2 C20 68.54(17) . .
C17 Fe2 C20 122.56(16) . .
C14 Fe2 C20 159.05(16) . .
C16 Fe2 C20 107.33(16) . .
C21 Fe2 C20 40.33(16) . .
C22 Fe2 C20 68.24(16) . .
C15 Fe2 C20 122.64(17) . .
C19 Fe2 C13 158.95(16) . .
C18 Fe2 C13 122.59(16) . .
C17 Fe2 C13 41.20(14) . .
C14 Fe2 C13 40.91(15) . .
C16 Fe2 C13 69.14(15) . .
C21 Fe2 C13 122.88(16) . .
C22 Fe2 C13 107.32(16) . .
C15 Fe2 C13 69.25(16) . .
C20 Fe2 C13 158.75(16) . .
C24 Fe3 C30 118.16(17) . .
C24 Fe3 C29 107.08(17) . .
C30 Fe3 C29 40.62(18) . .
C24 Fe3 C27 68.24(16) . .
C30 Fe3 C27 164.70(18) . .
C29 Fe3 C27 153.93(18) . .
C24 Fe3 C32 164.91(18) . .
C30 Fe3 C32 68.41(18) . .
C29 Fe3 C32 68.32(18) . .
C27 Fe3 C32 109.15(17) . .
C24 Fe3 C31 152.73(17) . .
C30 Fe3 C31 40.70(18) . .
C29 Fe3 C31 68.28(19) . .
C27 Fe3 C31 127.75(18) . .
C32 Fe3 C31 40.54(17) . .
C24 Fe3 C25 40.77(16) . .
C30 Fe3 C25 106.95(17) . .
C29 Fe3 C25 126.12(18) . .
C27 Fe3 C25 68.08(16) . .
C32 Fe3 C25 153.49(18) . .
C31 Fe3 C25 118.85(17) . .
C24 Fe3 C28 126.66(18) . .
C30 Fe3 C28 68.59(17) . .
C29 Fe3 C28 40.78(18) . .
C27 Fe3 C28 120.13(17) . .
C32 Fe3 C28 40.64(18) . .
C31 Fe3 C28 68.40(18) . .
C25 Fe3 C28 164.12(19) . .
C24 Fe3 C26 68.58(16) . .
C30 Fe3 C26 126.31(17) . .
C29 Fe3 C26 163.70(18) . .
C27 Fe3 C26 40.67(16) . .
C32 Fe3 C26 119.86(18) . .
C31 Fe3 C26 107.93(18) . .
C25 Fe3 C26 40.54(17) . .
C28 Fe3 C26 154.20(18) . .
C24 Fe3 C23 41.34(14) . .
C30 Fe3 C23 152.89(18) . .
C29 Fe3 C23 118.74(17) . .
C27 Fe3 C23 40.62(15) . .
C32 Fe3 C23 127.03(17) . .
C31 Fe3 C23 164.89(17) . .
C25 Fe3 C23 69.19(16) . .
C28 Fe3 C23 107.43(17) . .
C26 Fe3 C23 69.11(16) . .
O3 Au1 C11 91.23(13) . .
O3 Au1 N1 172.75(11) . .
C11 Au1 N1 81.53(14) . .
O3 Au1 O1 95.17(10) . .
C11 Au1 O1 173.49(12) . .
N1 Au1 O1 92.08(11) . .

loop_
_geom_bond_atom_site_label_1
_geom_bond_atom_site_label_2
_geom_bond_distance
_geom_bond_site_symmetry_2
C1 N1 1.342(5) .
C1 C2 1.379(5) .
C1 H1 0.9500 .
C2 C3 1.380(5) .
C2 H2 0.9500 .
C3 C4 1.388(5) .
C3 H3 0.9500 .
C4 C5 1.390(5) .
C4 H4 0.9500 .
C5 N1 1.364(4) .
C5 C6 1.462(5) .
C6 C7 1.395(5) .
C6 C11 1.408(5) .
C7 C8 1.390(5) .
C7 H7 0.9500 .
C8 C9 1.401(5) .
C8 H8 0.9500 .
C9 C10 1.394(5) .
C9 C12 1.502(5) .
C10 C11 1.384(5) .
C10 H10 0.9500 .
C11 Au1 1.994(3) .
C12 H12A 0.9800 .
C12 H12B 0.9800 .
C12 H12C 0.9800 .
C13 C14 1.432(5) .
C13 C17 1.441(5) .
C13 B1 1.563(6) .
C13 Fe2 2.061(4) .
C14 C15 1.425(5) .
C14 Fe2 2.038(4) .
C14 H14 1.0000 .
C15 C16 1.426(6) .
C15 Fe2 2.042(4) .
C15 H15 1.0000 .
C16 C17 1.418(5) .
C16 Fe2 2.040(4) .
C16 H16 1.0000 .
C17 Fe2 2.033(4) .
C17 H17 1.0000 .
C18 C22 1.420(6) .
C18 C19 1.427(6) .
C18 Fe2 2.033(4) .
C18 H18 1.0000 .
C19 C20 1.421(6) .
C19 Fe2 2.027(4) .
C19 H19 1.0000 .
C20 C21 1.408(6) .
C20 Fe2 2.044(4) .
C20 H20 1.0000 .
C21 C22 1.414(6) .
C21 Fe2 2.041(4) .
C21 H21 1.0000 .
C22 Fe2 2.042(4) .
C22 H22 1.0000 .
C23 C27 1.423(5) .
C23 C24 1.446(5) .
C23 B2 1.565(6) .
C23 Fe3 2.062(4) .
C24 C25 1.422(6) .
C24 Fe3 2.034(4) .
C24 H24 1.0000 .
C25 C26 1.420(6) .
C25 Fe3 2.049(4) .
C25 H25 1.0000 .
C26 C27 1.420(6) .
C26 Fe3 2.050(4) .
C26 H26 1.0000 .
C27 Fe3 2.038(4) .
C27 H27 1.0000 .
C28 C32 1.422(6) .
C28 C29 1.424(6) .
C28 Fe3 2.050(4) .
C28 H28 1.0000 .
C29 C30 1.413(6) .
C29 Fe3 2.037(4) .
C29 H29 1.0000 .
C30 C31 1.420(6) .
C30 Fe3 2.036(4) .
C30 H30 1.0000 .
C31 C32 1.418(6) .
C31 Fe3 2.049(4) .
C31 H31 1.0000 .
C32 Fe3 2.044(4) .
C32 H32 1.0000 .
C33 C34 1.3900 .
C33 C38 1.3900 .
C33 H33 0.9500 .
C34 C35 1.3900 .
C34 C39 1.492(11) .
C35 C36 1.3900 .
C35 H35 0.9500 .
C36 C37 1.3900 .
C36 H36 0.9500 .
C37 C38 1.3900 .
C37 H37 0.9500 .
C38 H38 0.9500 .
C39 H39A 0.9800 .
C39 H39B 0.9800 .
C39 H39C 0.9800 .
B1 O1 1.340(5) .
B1 O2 1.390(5) .
B2 O3 1.343(5) .
B2 O2 1.379(5) .
N1 Au1 2.022(3) .
O1 Au1 2.042(3) .
O3 Au1 1.978(3) .

loop_
_geom_torsion_atom_site_label_1
_geom_torsion_atom_site_label_2
_geom_torsion_atom_site_label_3
_geom_torsion_atom_site_label_4
_geom_torsion
_geom_torsion_site_symmetry_1
_geom_torsion_site_symmetry_2
_geom_torsion_site_symmetry_3
_geom_torsion_site_symmetry_4
N1 C1 C2 C3 0.3(5) . . . .
C1 C2 C3 C4 -0.4(5) . . . .
C2 C3 C4 C5 0.0(5) . . . .
C3 C4 C5 N1 0.4(5) . . . .
C3 C4 C5 C6 -177.1(3) . . . .
N1 C5 C6 C7 -179.9(3) . . . .
C4 C5 C6 C7 -2.3(6) . . . .
N1 C5 C6 C11 -1.3(4) . . . .
C4 C5 C6 C11 176.3(3) . . . .
C11 C6 C7 C8 -3.2(5) . . . .
C5 C6 C7 C8 175.4(3) . . . .
C6 C7 C8 C9 0.5(5) . . . .
C7 C8 C9 C10 2.3(5) . . . .
C7 C8 C9 C12 -174.5(3) . . . .
C8 C9 C10 C11 -2.4(5) . . . .
C12 C9 C10 C11 174.4(3) . . . .
C9 C10 C11 C6 -0.3(5) . . . .
C9 C10 C11 Au1 180.0(3) . . . .
C7 C6 C11 C10 3.1(5) . . . .
C5 C6 C11 C10 -175.6(3) . . . .
C7 C6 C11 Au1 -177.1(3) . . . .
C5 C6 C11 Au1 4.2(4) . . . .
C17 C13 C14 C15 0.5(4) . . . .
B1 C13 C14 C15 176.3(4) . . . .
Fe2 C13 C14 C15 59.0(3) . . . .
C17 C13 C14 Fe2 -58.4(3) . . . .
B1 C13 C14 Fe2 117.4(4) . . . .
C13 C14 C15 C16 -0.1(4) . . . .
Fe2 C14 C15 C16 59.3(3) . . . .
C13 C14 C15 Fe2 -59.4(3) . . . .
C14 C15 C16 C17 -0.4(5) . . . .
Fe2 C15 C16 C17 58.8(3) . . . .
C14 C15 C16 Fe2 -59.3(3) . . . .
C15 C16 C17 C13 0.8(5) . . . .
Fe2 C16 C17 C13 59.8(3) . . . .
C15 C16 C17 Fe2 -59.0(3) . . . .
C14 C13 C17 C16 -0.8(4) . . . .
B1 C13 C17 C16 -176.6(3) . . . .
Fe2 C13 C17 C16 -59.4(3) . . . .
C14 C13 C17 Fe2 58.6(3) . . . .
B1 C13 C17 Fe2 -117.2(4) . . . .
C22 C18 C19 C20 -1.0(5) . . . .
Fe2 C18 C19 C20 -60.4(3) . . . .
C22 C18 C19 Fe2 59.3(3) . . . .
C18 C19 C20 C21 1.2(5) . . . .
Fe2 C19 C20 C21 -58.8(3) . . . .
C18 C19 C20 Fe2 60.0(3) . . . .
C19 C20 C21 C22 -0.9(5) . . . .
Fe2 C20 C21 C22 -59.2(3) . . . .
C19 C20 C21 Fe2 58.3(3) . . . .
C20 C21 C22 C18 0.3(5) . . . .
Fe2 C21 C22 C18 -59.1(3) . . . .
C20 C21 C22 Fe2 59.4(3) . . . .
C19 C18 C22 C21 0.5(5) . . . .
Fe2 C18 C22 C21 59.3(3) . . . .
C19 C18 C22 Fe2 -58.9(3) . . . .
C27 C23 C24 C25 0.8(4) . . . .
B2 C23 C24 C25 178.8(3) . . . .
Fe3 C23 C24 C25 59.8(3) . . . .
C27 C23 C24 Fe3 -59.0(2) . . . .
B2 C23 C24 Fe3 119.0(3) . . . .
C23 C24 C25 C26 -0.9(4) . . . .
Fe3 C24 C25 C26 59.0(3) . . . .
C23 C24 C25 Fe3 -59.9(2) . . . .
C24 C25 C26 C27 0.6(4) . . . .
Fe3 C25 C26 C27 59.2(3) . . . .
C24 C25 C26 Fe3 -58.6(3) . . . .
C25 C26 C27 C23 -0.1(4) . . . .
Fe3 C26 C27 C23 59.4(3) . . . .
C25 C26 C27 Fe3 -59.5(3) . . . .
C24 C23 C27 C26 -0.4(4) . . . .
B2 C23 C27 C26 -178.3(4) . . . .
Fe3 C23 C27 C26 -59.1(3) . . . .
C24 C23 C27 Fe3 58.7(2) . . . .
B2 C23 C27 Fe3 -119.2(4) . . . .
C32 C28 C29 C30 -0.1(5) . . . .
Fe3 C28 C29 C30 -59.3(3) . . . .
C32 C28 C29 Fe3 59.2(3) . . . .
C28 C29 C30 C31 -0.4(5) . . . .
Fe3 C29 C30 C31 -60.0(3) . . . .
C28 C29 C30 Fe3 59.6(3) . . . .
C29 C30 C31 C32 0.7(5) . . . .
Fe3 C30 C31 C32 -59.0(3) . . . .
C29 C30 C31 Fe3 59.7(3) . . . .
C30 C31 C32 C28 -0.8(5) . . . .
Fe3 C31 C32 C28 -59.5(3) . . . .
C30 C31 C32 Fe3 58.7(3) . . . .
C29 C28 C32 C31 0.5(5) . . . .
Fe3 C28 C32 C31 59.5(3) . . . .
C29 C28 C32 Fe3 -59.0(3) . . . .
C38 C33 C34 C35 0.0 . . . .
C38 C33 C34 C39 177.6(9) . . . .
C33 C34 C35 C36 0.0 . . . .
C39 C34 C35 C36 -177.6(9) . . . .
C34 C35 C36 C37 0.0 . . . .
C35 C36 C37 C38 0.0 . . . .
C36 C37 C38 C33 0.0 . . . .
C34 C33 C38 C37 0.0 . . . .
C14 C13 B1 O1 10.6(6) . . . .
C17 C13 B1 O1 -174.4(4) . . . .
Fe2 C13 B1 O1 98.7(4) . . . .
C14 C13 B1 O2 -170.0(3) . . . .
C17 C13 B1 O2 5.0(6) . . . .
Fe2 C13 B1 O2 -81.9(4) . . . .
C27 C23 B2 O3 -12.7(6) . . . .
C24 C23 B2 O3 169.8(3) . . . .
Fe3 C23 B2 O3 -103.2(4) . . . .
C27 C23 B2 O2 169.5(3) . . . .
C24 C23 B2 O2 -8.0(5) . . . .
Fe3 C23 B2 O2 79.0(4) . . . .
C2 C1 N1 C5 0.1(5) . . . .
C2 C1 N1 Au1 179.7(3) . . . .
C4 C5 N1 C1 -0.5(5) . . . .
C6 C5 N1 C1 177.3(3) . . . .
C4 C5 N1 Au1 179.9(2) . . . .
C6 C5 N1 Au1 -2.2(4) . . . .
O2 B1 O1 Au1 -9.2(5) . . . .
C13 B1 O1 Au1 170.1(2) . . . .
O3 B2 O2 B1 -2.2(6) . . . .
C23 B2 O2 B1 175.4(3) . . . .
O1 B1 O2 B2 2.5(6) . . . .
C13 B1 O2 B2 -176.9(3) . . . .
O2 B2 O3 Au1 8.9(5) . . . .
C23 B2 O3 Au1 -168.6(2) . . . .
